data_4109287
loop_
_publ_author_name
'Keith Man-Chung Wong'
'Ling-Ling Hung'
'Wai Han Lam'
'Nianyong Zhu'
'Vivian Wing-Wah Yam'

_publ_section_title
;
 A Class of Luminescent Cyclometalated Alkynylgold(III) Complexes:
 Synthesis, Characterization, and Electrochemical, Photophysical, and
 Computational Studies of [Au(C^N^C)(C\\tbCR)] (C^N^C = \k3C,N,C
 Bis-cyclometalated 2,6-Diphenylpyridyl)
;
_journal_name_full 'Journal of the American Chemical Society'
_journal_page_first 4350
_journal_page_last 4365
_journal_paper_doi 10.1021/ja068264u
_journal_volume 129
_journal_year 2007
_chemical_formula_moiety 'C39 H36 Au Cl2 N'
_chemical_formula_sum 'C39 H36 Au Cl2 N'
_chemical_formula_weight 786.55
_chemical_name_systematic
;
 ?
;
_space_group_IT_number 14
_symmetry_cell_setting monoclinic
_symmetry_space_group_name_Hall '-P 2yn'
_symmetry_space_group_name_H-M 'P 1 21/n 1'
_atom_sites_solution_hydrogens geom
_atom_sites_solution_primary direct
_atom_sites_solution_secondary difmap
_audit_creation_method SHELXL-97
_cell_angle_alpha 90.00
_cell_angle_beta 101.81(3)
_cell_angle_gamma 90.00
_cell_formula_units_Z 4
_cell_length_a 8.6370(17)
_cell_length_b 20.419(4)
_cell_length_c 18.930(4)
_cell_measurement_reflns_used 0
_cell_measurement_temperature 253(2)
_cell_measurement_theta_max 0
_cell_measurement_theta_min 0
_cell_volume 3267.8(12)
_computing_cell_refinement scalepack
_computing_data_collection marcontrol
_computing_data_reduction denzo
_computing_molecular_graphics 'Ortep-3 for Windows (Farrugia, 1997)'
_computing_publication_material 'WinGX publication routines (Farrugia, 1999)'
_computing_structure_refinement 'SHELXL-97 (Sheldrick, 1997)'
_computing_structure_solution 'SHELXS-97 (Sheldrick, 1997)'
_diffrn_ambient_temperature 253(2)
_diffrn_measured_fraction_theta_full 0.990
_diffrn_measured_fraction_theta_max 0.990
_diffrn_measurement_device_type 'marresearch IPDS mar300'
_diffrn_measurement_method oscillation
_diffrn_radiation_monochromator graphite
_diffrn_radiation_source 'fine-focus sealed tube'
_diffrn_radiation_type MoK\a
_diffrn_radiation_wavelength 0.71073
_diffrn_reflns_av_R_equivalents 0.0493
_diffrn_reflns_av_sigmaI/netI 0.0471
_diffrn_reflns_limit_h_max 10
_diffrn_reflns_limit_h_min -10
_diffrn_reflns_limit_k_max 24
_diffrn_reflns_limit_k_min -24
_diffrn_reflns_limit_l_max 22
_diffrn_reflns_limit_l_min -22
_diffrn_reflns_number 24194
_diffrn_reflns_theta_full 25.63
_diffrn_reflns_theta_max 25.63
_diffrn_reflns_theta_min 2.20
_exptl_absorpt_coefficient_mu 4.694
_exptl_absorpt_correction_type none
_exptl_crystal_colour yellow
_exptl_crystal_density_diffrn 1.599
_exptl_crystal_description prism
_exptl_crystal_F_000 1560
_exptl_crystal_size_max 0.4
_exptl_crystal_size_mid 0.25
_exptl_crystal_size_min 0.2
_refine_diff_density_max 0.448
_refine_diff_density_min -1.207
_refine_diff_density_rms 0.123
_refine_ls_extinction_method none
_refine_ls_goodness_of_fit_ref 1.150
_refine_ls_hydrogen_treatment constr
_refine_ls_matrix_type full
_refine_ls_number_parameters 414
_refine_ls_number_reflns 6106
_refine_ls_number_restraints 8
_refine_ls_restrained_S_all 1.151
_refine_ls_R_factor_all 0.0369
_refine_ls_R_factor_gt 0.0298
_refine_ls_shift/su_max 0.003
_refine_ls_shift/su_mean 0.000
_refine_ls_structure_factor_coef Fsqd
_refine_ls_weighting_details 'calc w=1/[\s^2^(Fo^2^)+(0.0509P)^2^+0.0000P] where P=(Fo^2^+2Fc^2^)/3'
_refine_ls_weighting_scheme calc
_refine_ls_wR_factor_gt 0.0925
_refine_ls_wR_factor_ref 0.0952
_reflns_number_gt 5123
_reflns_number_total 6106
_reflns_threshold_expression >2sigma(I)
_cod_data_source_file ja068264usi20061118_011555.cif
_cod_data_source_block mar1479
_cod_original_cell_volume 3267.8(11)
_cod_original_sg_symbol_H-M 'P 21/n'
_cod_database_code 4109287

loop_
_symmetry_equiv_pos_as_xyz
'x, y, z'
'-x+1/2, y+1/2, -z+1/2'
'-x, -y, -z'
'x-1/2, -y-1/2, z-1/2'

loop_
_atom_site_label
_atom_site_type_symbol
_atom_site_fract_x
_atom_site_fract_y
_atom_site_fract_z
_atom_site_U_iso_or_equiv
_atom_site_adp_type
_atom_site_occupancy
_atom_site_symmetry_multiplicity
_atom_site_calc_flag
_atom_site_refinement_flags
_atom_site_disorder_assembly
_atom_site_disorder_group
Au1 Au 0.920276(19) 0.046682(8) 0.854086(9) 0.04232(9) Uani 1 1 d . . .
N1 N 0.8883(4) -0.04822(15) 0.8737(2) 0.0409(8) Uani 1 1 d . . .
C1 C 0.9414(5) 0.1405(2) 0.8344(3) 0.0509(11) Uani 1 1 d . . .
C2 C 0.9432(6) 0.1980(2) 0.8241(2) 0.0485(11) Uani 1 1 d . . .
C3 C 0.9401(5) 0.2681(2) 0.8133(2) 0.0445(10) Uani 1 1 d . . .
C4 C 1.0273(6) 0.2977(2) 0.7677(3) 0.0529(11) Uani 1 1 d . . .
H4 H 1.0848 0.2718 0.7419 0.063 Uiso 1 1 calc R . .
C5 C 1.0294(6) 0.3654(2) 0.7602(3) 0.0542(11) Uani 1 1 d . . .
H5 H 1.0885 0.3842 0.7295 0.065 Uiso 1 1 calc R . .
C6 C 0.9448(5) 0.4054(2) 0.7978(2) 0.0433(10) Uani 1 1 d . . .
C7 C 0.8541(6) 0.3754(2) 0.8413(2) 0.0483(10) Uani 1 1 d . . .
H7 H 0.7934 0.4012 0.8657 0.058 Uiso 1 1 calc R . .
C8 C 0.8520(6) 0.3081(2) 0.8491(2) 0.0501(10) Uani 1 1 d . . .
H8 H 0.7905 0.2895 0.8788 0.060 Uiso 1 1 calc R . .
C9 C 0.9497(6) 0.4794(2) 0.7951(3) 0.0507(11) Uani 1 1 d . . .
H9A H 1.0169 0.4948 0.8394 0.061 Uiso 1 1 calc R . .
H9B H 0.8439 0.4957 0.7943 0.061 Uiso 1 1 calc R . .
C10 C 1.0079(5) 0.5099(2) 0.7322(2) 0.0460(10) Uani 1 1 d . . .
H10A H 0.9414 0.4954 0.6873 0.055 Uiso 1 1 calc R . .
H10B H 1.1149 0.4952 0.7328 0.055 Uiso 1 1 calc R . .
C11 C 1.0054(6) 0.5852(2) 0.7353(3) 0.0512(11) Uani 1 1 d . . .
H11A H 0.8982 0.5995 0.7350 0.061 Uiso 1 1 calc R . .
H11B H 1.0712 0.5993 0.7806 0.061 Uiso 1 1 calc R . .
C12 C 1.0624(6) 0.6183(2) 0.6742(3) 0.0507(11) Uani 1 1 d . . .
H12A H 1.0057 0.6003 0.6288 0.061 Uiso 1 1 calc R . .
H12B H 1.1739 0.6088 0.6781 0.061 Uiso 1 1 calc R . .
C13 C 1.0393(7) 0.6920(2) 0.6734(3) 0.0673(15) Uani 1 1 d . . .
H13A H 0.9283 0.7014 0.6709 0.081 Uiso 1 1 calc R . .
H13B H 1.0984 0.7100 0.7183 0.081 Uiso 1 1 calc R . .
C14 C 1.0915(8) 0.7251(3) 0.6115(3) 0.0815(18) Uani 1 1 d . . .
H14A H 1.2036 0.7198 0.6163 0.122 Uiso 1 1 calc R . .
H14B H 1.0667 0.7710 0.6117 0.122 Uiso 1 1 calc R . .
H14C H 1.0377 0.7059 0.5669 0.122 Uiso 1 1 calc R . .
C15 C 1.0029(5) 0.0069(2) 0.7680(2) 0.0439(10) Uani 1 1 d . . .
C16 C 1.0569(6) 0.0364(2) 0.7120(3) 0.0506(11) Uani 1 1 d . . .
H16 H 1.0609 0.0819 0.7098 0.061 Uiso 1 1 calc R . .
C17 C 1.1056(6) -0.0006(3) 0.6587(3) 0.0619(14) Uani 1 1 d . . .
H17 H 1.1423 0.0201 0.6216 0.074 Uiso 1 1 calc R . .
C18 C 1.0992(6) -0.0673(3) 0.6612(3) 0.0572(12) Uani 1 1 d . . .
H18 H 1.1316 -0.0919 0.6254 0.069 Uiso 1 1 calc R . .
C19 C 1.0453(5) -0.0989(2) 0.7161(2) 0.0501(11) Uiso 1 1 d . . .
H19 H 1.0417 -0.1444 0.7173 0.060 Uiso 1 1 calc R . .
C20 C 0.9972(5) -0.0628(2) 0.7689(2) 0.0434(10) Uani 1 1 d . . .
C21 C 0.9323(5) -0.0932(2) 0.8280(2) 0.0395(9) Uani 1 1 d . . .
C22 C 0.9098(5) -0.1587(2) 0.8414(2) 0.0444(10) Uani 1 1 d . . .
H22 H 0.9377 -0.1903 0.8110 0.053 Uiso 1 1 calc R . .
C23 C 0.8462(5) -0.1776(2) 0.8997(2) 0.0448(10) Uani 1 1 d . . .
C24 C 0.8018(5) -0.1293(2) 0.9440(2) 0.0450(10) Uani 1 1 d . . .
H24 H 0.7568 -0.1412 0.9827 0.054 Uiso 1 1 calc R . .
C25 C 0.8246(5) -0.0639(2) 0.9304(2) 0.0427(9) Uani 1 1 d . . .
C26 C 0.7854(5) -0.0062(2) 0.9704(2) 0.0453(10) Uani 1 1 d . . .
C27 C 0.8233(6) 0.0565(2) 0.9453(3) 0.0451(10) Uani 1 1 d . . .
C28 C 0.7887(6) 0.1111(2) 0.9817(3) 0.0531(12) Uani 1 1 d . . .
H28 H 0.8117 0.1524 0.9658 0.064 Uiso 1 1 calc R . .
C29 C 0.7197(7) 0.1059(3) 1.0420(3) 0.0609(13) Uani 1 1 d . . .
H29 H 0.6981 0.1432 1.0664 0.073 Uiso 1 1 calc R . .
C30 C 0.6843(7) 0.0453(2) 1.0649(3) 0.0576(13) Uani 1 1 d . . .
H30 H 0.6367 0.0420 1.1046 0.069 Uiso 1 1 calc R . .
C31 C 0.7174(6) -0.0117(3) 1.0304(3) 0.0539(12) Uani 1 1 d . . .
H31 H 0.6944 -0.0526 1.0473 0.065 Uiso 1 1 calc R . .
C32 C 0.8287(5) -0.24793(18) 0.9169(2) 0.0415(9) Uani 1 1 d . . .
C33 C 0.7912(6) -0.2950(2) 0.8626(2) 0.0495(11) Uani 1 1 d . . .
H33 H 0.7779 -0.2827 0.8144 0.059 Uiso 1 1 calc R . .
C34 C 0.7738(6) -0.3596(2) 0.8801(2) 0.0503(11) Uani 1 1 d . . .
H34 H 0.7471 -0.3903 0.8433 0.060 Uiso 1 1 calc R . .
C35 C 0.7953(6) -0.3803(2) 0.9515(3) 0.0497(11) Uani 1 1 d . . .
C36 C 0.8314(6) -0.3330(2) 1.0050(2) 0.0516(11) Uani 1 1 d . . .
H36 H 0.8437 -0.3453 1.0532 0.062 Uiso 1 1 calc R . .
C37 C 0.8491(6) -0.2687(2) 0.9884(2) 0.0494(11) Uani 1 1 d . . .
H37 H 0.8752 -0.2382 1.0255 0.059 Uiso 1 1 calc R . .
C38 C 0.7753(8) -0.4515(2) 0.9697(4) 0.0666(16) Uani 1 1 d . . .
H38A H 0.8482 -0.4624 1.0136 0.100 Uiso 1 1 calc R . .
H38B H 0.7959 -0.4786 0.9312 0.100 Uiso 1 1 calc R . .
H38C H 0.6690 -0.4588 0.9758 0.100 Uiso 1 1 calc R . .
C39 C 0.7244(12) -0.1837(6) 0.4416(6) 0.103(4) Uani 0.698(12) 1 d PD A 1
H39A H 0.6950 -0.2190 0.4705 0.124 Uiso 0.698(12) 1 calc PR A 1
H39B H 0.6296 -0.1648 0.4123 0.124 Uiso 0.698(12) 1 calc PR A 1
Cl1 Cl 0.8414(9) -0.1226(2) 0.4972(2) 0.1112(17) Uani 0.698(12) 1 d PD A 1
Cl2 Cl 0.8541(11) -0.2110(2) 0.3882(3) 0.148(3) Uani 0.698(12) 1 d PD A 1
C39' C 0.866(4) -0.1777(16) 0.4536(17) 0.22(2) Uani 0.302(12) 1 d PD B 2
H39C H 0.9609 -0.1598 0.4410 0.264 Uiso 0.302(12) 1 calc PR B 2
H39D H 0.8963 -0.2080 0.4935 0.264 Uiso 0.302(12) 1 calc PR B 2
Cl1' Cl 0.7420(19) -0.1139(4) 0.4758(7) 0.104(4) Uani 0.302(12) 1 d PD B 2
Cl2' Cl 0.7457(14) -0.2165(5) 0.3787(6) 0.121(4) Uani 0.302(12) 1 d PD B 2

loop_
_atom_site_aniso_label
_atom_site_aniso_U_11
_atom_site_aniso_U_22
_atom_site_aniso_U_33
_atom_site_aniso_U_23
_atom_site_aniso_U_13
_atom_site_aniso_U_12
Au1 0.04704(13) 0.03193(12) 0.04640(13) 0.00363(6) 0.00587(8) -0.00080(6)
N1 0.041(2) 0.037(2) 0.0439(19) 0.0033(15) 0.0064(16) 0.0017(13)
C1 0.059(3) 0.044(3) 0.049(2) 0.002(2) 0.009(2) 0.001(2)
C2 0.061(3) 0.035(2) 0.046(2) 0.004(2) 0.005(2) 0.0010(19)
C3 0.051(3) 0.038(2) 0.042(2) 0.0014(19) 0.0014(18) -0.0040(19)
C4 0.069(3) 0.035(2) 0.057(3) -0.004(2) 0.020(2) 0.003(2)
C5 0.065(3) 0.040(2) 0.064(3) 0.004(2) 0.027(2) 0.001(2)
C6 0.046(2) 0.037(2) 0.045(2) 0.0019(19) 0.0049(19) 0.0000(18)
C7 0.055(3) 0.042(2) 0.050(2) -0.002(2) 0.017(2) -0.002(2)
C8 0.060(3) 0.043(2) 0.047(2) 0.005(2) 0.010(2) -0.005(2)
C9 0.059(3) 0.036(2) 0.059(3) 0.005(2) 0.016(2) 0.003(2)
C10 0.051(3) 0.033(2) 0.052(3) 0.001(2) 0.006(2) -0.0010(18)
C11 0.054(3) 0.037(2) 0.063(3) 0.000(2) 0.012(2) 0.000(2)
C12 0.051(3) 0.043(2) 0.058(3) 0.002(2) 0.011(2) 0.0016(19)
C13 0.082(4) 0.040(3) 0.084(4) 0.008(3) 0.029(3) -0.005(2)
C14 0.102(5) 0.062(4) 0.083(4) 0.019(3) 0.025(3) -0.009(3)
C15 0.043(2) 0.041(2) 0.046(2) 0.001(2) 0.0047(18) -0.0001(18)
C16 0.052(3) 0.047(2) 0.054(3) 0.013(2) 0.011(2) 0.000(2)
C17 0.054(3) 0.078(4) 0.055(3) 0.017(3) 0.014(2) -0.006(3)
C18 0.061(3) 0.060(3) 0.054(3) 0.000(3) 0.019(2) 0.001(2)
C20 0.042(2) 0.041(2) 0.045(2) 0.005(2) 0.0056(19) -0.0013(18)
C21 0.043(2) 0.036(2) 0.039(2) -0.0014(18) 0.0071(17) 0.0020(17)
C22 0.051(3) 0.040(2) 0.041(2) -0.0009(18) 0.0057(19) 0.0005(18)
C23 0.052(3) 0.034(2) 0.047(2) 0.0049(19) 0.0049(19) -0.0044(18)
C24 0.051(3) 0.040(2) 0.047(2) -0.0005(19) 0.0165(19) -0.0014(19)
C25 0.047(2) 0.037(2) 0.043(2) 0.0017(19) 0.0068(19) -0.0004(18)
C26 0.048(3) 0.044(2) 0.042(2) 0.001(2) 0.0057(19) 0.0049(19)
C27 0.047(3) 0.040(2) 0.046(2) -0.0007(19) 0.0047(19) 0.0027(18)
C28 0.058(3) 0.043(2) 0.056(3) -0.004(2) 0.004(2) 0.005(2)
C29 0.076(4) 0.048(3) 0.057(3) -0.014(2) 0.009(3) 0.010(2)
C30 0.063(3) 0.063(3) 0.051(3) -0.010(2) 0.020(2) 0.002(2)
C31 0.063(3) 0.048(3) 0.050(3) -0.002(2) 0.009(2) -0.002(2)
C32 0.048(2) 0.031(2) 0.044(2) 0.0021(18) 0.0066(18) -0.0050(17)
C33 0.061(3) 0.045(2) 0.042(2) 0.000(2) 0.009(2) -0.005(2)
C34 0.064(3) 0.038(2) 0.047(2) -0.009(2) 0.007(2) -0.007(2)
C35 0.051(3) 0.035(2) 0.062(3) 0.006(2) 0.011(2) 0.0018(19)
C36 0.065(3) 0.043(2) 0.047(2) 0.007(2) 0.011(2) -0.002(2)
C37 0.064(3) 0.041(2) 0.042(2) -0.005(2) 0.006(2) -0.006(2)
C38 0.086(4) 0.037(3) 0.078(4) 0.010(2) 0.019(3) -0.004(2)
C39 0.073(7) 0.138(10) 0.108(9) -0.005(8) 0.041(6) -0.024(7)
Cl1 0.165(5) 0.088(2) 0.084(2) -0.0118(17) 0.032(3) -0.019(3)
Cl2 0.216(7) 0.112(3) 0.151(5) -0.022(3) 0.117(5) -0.004(4)
C39' 0.22(5) 0.31(7) 0.12(3) 0.04(4) -0.01(3) 0.08(5)
Cl1' 0.147(10) 0.079(4) 0.104(7) 0.000(4) 0.066(6) 0.005(5)
Cl2' 0.106(7) 0.117(6) 0.131(7) -0.038(5) 0.002(6) -0.001(5)

loop_
_atom_type_symbol
_atom_type_description
_atom_type_scat_dispersion_real
_atom_type_scat_dispersion_imag
_atom_type_scat_source
Au Au -2.0133 8.8022 'International Tables Vol C Tables 4.2.6.8 and 6.1.1.4'
N N 0.0061 0.0033 'International Tables Vol C Tables 4.2.6.8 and 6.1.1.4'
C C 0.0033 0.0016 'International Tables Vol C Tables 4.2.6.8 and 6.1.1.4'
Cl Cl 0.1484 0.1585 'International Tables Vol C Tables 4.2.6.8 and 6.1.1.4'
H H 0.0000 0.0000 'International Tables Vol C Tables 4.2.6.8 and 6.1.1.4'

loop_
_geom_angle_atom_site_label_1
_geom_angle_atom_site_label_2
_geom_angle_atom_site_label_3
_geom_angle
C1 Au1 N1 177.41(17)
C1 Au1 C15 99.93(19)
N1 Au1 C15 81.36(17)
C1 Au1 C27 97.59(19)
N1 Au1 C27 81.06(17)
C15 Au1 C27 162.39(16)
C25 N1 C21 123.9(4)
C25 N1 Au1 118.3(3)
C21 N1 Au1 117.7(3)
C2 C1 Au1 174.9(5)
C1 C2 C3 177.6(6)
C8 C3 C4 117.9(4)
C8 C3 C2 120.7(4)
C4 C3 C2 121.3(4)
C5 C4 C3 120.9(4)
C6 C5 C4 120.9(4)
C5 C6 C7 117.7(4)
C5 C6 C9 123.3(4)
C7 C6 C9 118.9(4)
C8 C7 C6 121.5(4)
C7 C8 C3 120.9(4)
C6 C9 C10 116.9(4)
C9 C10 C11 111.7(4)
C12 C11 C10 114.2(4)
C11 C12 C13 112.9(4)
C14 C13 C12 113.3(5)
C16 C15 C20 117.5(4)
C16 C15 Au1 131.1(3)
C20 C15 Au1 111.3(3)
C15 C16 C17 121.3(4)
C18 C17 C16 119.8(4)
C17 C18 C19 120.9(5)
C20 C19 C18 119.7(5)
C19 C20 C15 120.8(4)
C19 C20 C21 122.7(4)
C15 C20 C21 116.5(4)
N1 C21 C22 117.8(4)
N1 C21 C20 113.1(4)
C22 C21 C20 129.1(4)
C21 C22 C23 120.6(4)
C22 C23 C24 118.8(4)
C22 C23 C32 121.2(4)
C24 C23 C32 119.9(4)
C25 C24 C23 120.3(4)
N1 C25 C24 118.5(4)
N1 C25 C26 113.2(4)
C24 C25 C26 128.3(4)
C31 C26 C27 120.6(4)
C31 C26 C25 122.4(4)
C27 C26 C25 117.0(4)
C28 C27 C26 118.2(5)
C28 C27 Au1 131.3(4)
C26 C27 Au1 110.4(3)
C27 C28 C29 121.3(5)
C30 C29 C28 119.3(5)
C29 C30 C31 121.9(5)
C26 C31 C30 118.6(5)
C37 C32 C33 118.0(4)
C37 C32 C23 120.4(4)
C33 C32 C23 121.5(4)
C34 C33 C32 120.2(4)
C33 C34 C35 121.6(4)
C36 C35 C34 117.6(4)
C36 C35 C38 121.5(5)
C34 C35 C38 120.9(5)
C37 C36 C35 121.3(4)
C36 C37 C32 121.1(4)
Cl2 C39 Cl1 102.1(6)
Cl2' C39' Cl1' 103.4(12)

loop_
_geom_bond_atom_site_label_1
_geom_bond_atom_site_label_2
_geom_bond_distance
Au1 C1 1.967(5)
Au1 N1 2.003(3)
Au1 C15 2.073(4)
Au1 C27 2.078(5)
N1 C25 1.341(6)
N1 C21 1.368(6)
C1 C2 1.191(6)
C2 C3 1.445(6)
C3 C8 1.384(6)
C3 C4 1.394(6)
C4 C5 1.391(6)
C5 C6 1.385(6)
C6 C7 1.390(6)
C6 C9 1.513(6)
C7 C8 1.381(6)
C9 C10 1.517(6)
C10 C11 1.538(6)
C11 C12 1.508(6)
C12 C13 1.516(6)
C13 C14 1.500(8)
C15 C16 1.381(6)
C15 C20 1.425(6)
C16 C17 1.393(7)
C17 C18 1.365(8)
C18 C19 1.382(7)
C19 C20 1.374(6)
C20 C21 1.486(6)
C21 C22 1.382(6)
C22 C23 1.386(6)
C23 C24 1.398(6)
C23 C32 1.487(5)
C24 C25 1.381(6)
C25 C26 1.477(6)
C26 C31 1.387(7)
C26 C27 1.426(6)
C27 C28 1.376(6)
C28 C29 1.395(7)
C29 C30 1.365(7)
C30 C31 1.392(7)
C32 C37 1.395(6)
C32 C33 1.396(6)
C33 C34 1.376(6)
C34 C35 1.392(6)
C35 C36 1.388(7)
C35 C38 1.513(6)
C36 C37 1.366(6)
C39 Cl2 1.746(9)
C39 Cl1 1.803(10)
C39' Cl2' 1.766(16)
C39' Cl1' 1.791(17)
